data_2211748
loop_
_publ_author_name
'Xiang Zhou'
'Xiao-Bing Wang'
'Ling-Yi Kong'

_publ_section_title 4-Methyl-7-[3-(4-<i>o</i>-tolylpiperazin-1-yl)propoxy]-2<i>H</i>-chromen-2-one
_journal_coeditor_code BT2221
_journal_issue 1
_journal_name_full 'Acta Crystallographica Section E'
_journal_page_first o266
_journal_page_last o267
_journal_paper_doi 10.1107/S1600536806052779
_journal_volume 63
_journal_year 2007
_chemical_formula_iupac 'C24 H28 N2 O3'
_chemical_formula_moiety 'C24 H28 N2 O3'
_chemical_formula_sum 'C24 H28 N2 O3'
_chemical_formula_weight 392.48
_chemical_name_systematic
;
4-Methyl-7-[2-(4-o-tolylpiperazin-1-yl)ethoxy]-2H-chromen-2-one
;
_space_group_IT_number 2
_symmetry_cell_setting triclinic
_symmetry_space_group_name_Hall '-P 1'
_symmetry_space_group_name_H-M 'P -1'
_atom_sites_solution_hydrogens geom
_atom_sites_solution_primary direct
_atom_sites_solution_secondary difmap
_audit_creation_method SHELXL97
_cell_angle_alpha 76.822(5)
_cell_angle_beta 77.420(6)
_cell_angle_gamma 83.658(5)
_cell_formula_units_Z 2
_cell_length_a 7.099(3)
_cell_length_b 9.659(4)
_cell_length_c 16.195(7)
_cell_measurement_reflns_used 1441
_cell_measurement_temperature 298(2)
_cell_measurement_theta_max 25.234
_cell_measurement_theta_min 2.29
_cell_volume 1053.1(8)
_computing_cell_refinement SMART
_computing_data_collection 'SMART (Bruker, 2000)'
_computing_data_reduction 'SAINT (Bruker, 2000)'
_computing_molecular_graphics 'SHELXTL (Bruker, 2000)'
_computing_publication_material 'SHELXTL and PLATON (Spek, 2003)'
_computing_structure_refinement 'SHELXL97 (Sheldrick, 1997)'
_computing_structure_solution 'SHELXS97 (Sheldrick, 1997)'
_diffrn_ambient_temperature 298(2)
_diffrn_measured_fraction_theta_full 0.983
_diffrn_measured_fraction_theta_max 0.983
_diffrn_measurement_device_type 'Bruker SMART-1000 CCD area-detector'
_diffrn_measurement_method '\f and \w'
_diffrn_radiation_monochromator graphite
_diffrn_radiation_source 'fine-focus sealed tube'
_diffrn_radiation_type MoK\a
_diffrn_radiation_wavelength 0.71073
_diffrn_reflns_av_R_equivalents 0.0201
_diffrn_reflns_av_sigmaI/netI 0.0526
_diffrn_reflns_limit_h_max 8
_diffrn_reflns_limit_h_min -8
_diffrn_reflns_limit_k_max 10
_diffrn_reflns_limit_k_min -11
_diffrn_reflns_limit_l_max 19
_diffrn_reflns_limit_l_min -17
_diffrn_reflns_number 5495
_diffrn_reflns_theta_full 25.01
_diffrn_reflns_theta_max 25.01
_diffrn_reflns_theta_min 1.32
_exptl_absorpt_coefficient_mu 0.082
_exptl_absorpt_correction_T_max 0.991
_exptl_absorpt_correction_T_min 0.971
_exptl_absorpt_correction_type multi-scan
_exptl_absorpt_process_details '(SADABS; Bruker, 2000)'
_exptl_crystal_colour colourless
_exptl_crystal_density_diffrn 1.238
_exptl_crystal_density_method 'not measured'
_exptl_crystal_description prism
_exptl_crystal_F_000 420
_exptl_crystal_size_max 0.42
_exptl_crystal_size_mid 0.30
_exptl_crystal_size_min 0.11
_refine_diff_density_max 0.140
_refine_diff_density_min -0.206
_refine_ls_extinction_method none
_refine_ls_goodness_of_fit_ref 1.008
_refine_ls_hydrogen_treatment constr
_refine_ls_matrix_type full
_refine_ls_number_parameters 264
_refine_ls_number_reflns 3663
_refine_ls_number_restraints 0
_refine_ls_restrained_S_all 1.008
_refine_ls_R_factor_all 0.1024
_refine_ls_R_factor_gt 0.0482
_refine_ls_shift/su_max 0.000
_refine_ls_shift/su_mean 0.000
_refine_ls_structure_factor_coef Fsqd
_refine_ls_weighting_details 'calc w = 1/[\s^2^(Fo^2^)+(0.0711P)^2^+0.4P] where P=(Fo^2^+2Fc^2^)/3'
_refine_ls_weighting_scheme calc
_refine_ls_wR_factor_gt 0.1028
_refine_ls_wR_factor_ref 0.1308
_reflns_number_gt 1980
_reflns_number_total 3663
_reflns_threshold_expression I>2\s(I)
_cod_data_source_file bt2221.cif
_cod_data_source_block I
_cod_database_code 2211748
_cod_database_fobs_code 2211748

loop_
_symmetry_equiv_pos_as_xyz
'x, y, z'
'-x, -y, -z'

loop_
_atom_site_type_symbol
_atom_site_label
_atom_site_fract_x
_atom_site_fract_y
_atom_site_fract_z
_atom_site_U_iso_or_equiv
_atom_site_adp_type
_atom_site_calc_flag
_atom_site_refinement_flags
_atom_site_occupancy
N N1 0.3867(3) 0.71646(19) 0.43652(12) 0.0489(5) Uani d . 1
N N2 0.0991(3) 0.80166(18) 0.57328(11) 0.0450(5) Uani d . 1
O O1 0.7416(2) 0.19424(16) 0.07987(10) 0.0628(5) Uani d . 1
O O2 0.7541(4) -0.0014(2) 0.03092(14) 0.1033(8) Uani d . 1
O O3 0.6880(2) 0.58601(17) 0.20680(10) 0.0589(5) Uani d . 1
C C1 0.7621(4) 0.1264(3) 0.0115(2) 0.0669(8) Uani d . 1
C C2 0.7906(4) 0.2146(3) -0.07340(18) 0.0589(7) Uani d . 1
H H2 0.8112 0.1711 -0.1205 0.071 Uiso calc R 1
C C3 0.7891(3) 0.3566(3) -0.08854(16) 0.0475(6) Uani d . 1
C C4 0.7628(3) 0.4254(2) -0.01638(15) 0.0400(6) Uani d . 1
C C5 0.7422(3) 0.3402(2) 0.06643(16) 0.0437(6) Uani d . 1
C C6 0.7205(3) 0.3955(2) 0.13932(15) 0.0485(6) Uani d . 1
H H6 0.7108 0.3355 0.1936 0.058 Uiso calc R 1
C C7 0.7132(3) 0.5417(3) 0.13055(15) 0.0448(6) Uani d . 1
C C8 0.7318(3) 0.6308(2) 0.04940(15) 0.0467(6) Uani d . 1
H H8 0.7274 0.7292 0.0435 0.056 Uiso calc R 1
C C9 0.7569(3) 0.5719(2) -0.02226(15) 0.0465(6) Uani d . 1
H H9 0.7705 0.6321 -0.0767 0.056 Uiso calc R 1
C C10 0.8148(4) 0.4441(3) -0.17908(15) 0.0622(7) Uani d . 1
H H10A 0.9206 0.5039 -0.1894 0.093 Uiso calc R 1
H H10B 0.6986 0.5024 -0.1863 0.093 Uiso calc R 1
H H10C 0.8418 0.3821 -0.2194 0.093 Uiso calc R 1
C C11 0.6639(4) 0.7365(3) 0.20421(16) 0.0611(7) Uani d . 1
H H11A 0.5571 0.7787 0.1763 0.073 Uiso calc R 1
H H11B 0.7803 0.7823 0.1718 0.073 Uiso calc R 1
C C12 0.6233(4) 0.7559(3) 0.29609(16) 0.0647(8) Uani d . 1
H H12A 0.6082 0.8570 0.2960 0.078 Uiso calc R 1
H H12B 0.7331 0.7159 0.3223 0.078 Uiso calc R 1
C C13 0.4435(3) 0.6860(3) 0.35004(15) 0.0573(7) Uani d . 1
H H13A 0.3375 0.7174 0.3198 0.069 Uiso calc R 1
H H13B 0.4652 0.5837 0.3554 0.069 Uiso calc R 1
C C14 0.3084(3) 0.8637(2) 0.43244(14) 0.0535(7) Uani d . 1
H H14A 0.1986 0.8798 0.4040 0.064 Uiso calc R 1
H H14B 0.4061 0.9276 0.3982 0.064 Uiso calc R 1
C C15 0.2460(3) 0.8965(2) 0.52114(15) 0.0509(6) Uani d . 1
H H15A 0.3566 0.8847 0.5488 0.061 Uiso calc R 1
H H15B 0.1944 0.9946 0.5164 0.061 Uiso calc R 1
C C16 0.1772(4) 0.6535(2) 0.57946(15) 0.0539(7) Uani d . 1
H H16A 0.0788 0.5899 0.6134 0.065 Uiso calc R 1
H H16B 0.2860 0.6379 0.6085 0.065 Uiso calc R 1
C C17 0.2419(4) 0.6213(3) 0.49043(15) 0.0576(7) Uani d . 1
H H17A 0.2953 0.5235 0.4954 0.069 Uiso calc R 1
H H17B 0.1310 0.6309 0.4631 0.069 Uiso calc R 1
C C18 -0.0006(3) 0.8358(2) 0.65330(14) 0.0440(6) Uani d . 1
C C19 -0.1912(4) 0.7985(2) 0.68506(15) 0.0496(6) Uani d . 1
C C20 -0.2903(4) 0.8390(3) 0.76063(16) 0.0630(7) Uani d . 1
H H20 -0.4182 0.8160 0.7819 0.076 Uiso calc R 1
C C21 -0.2054(5) 0.9120(3) 0.80511(17) 0.0706(8) Uani d . 1
H H21 -0.2743 0.9362 0.8562 0.085 Uiso calc R 1
C C22 -0.0190(4) 0.9485(3) 0.77349(17) 0.0675(8) Uani d . 1
H H22 0.0396 0.9984 0.8028 0.081 Uiso calc R 1
C C23 0.0821(4) 0.9112(2) 0.69800(15) 0.0560(7) Uani d . 1
H H23 0.2086 0.9372 0.6766 0.067 Uiso calc R 1
C C24 -0.2932(4) 0.7229(3) 0.63739(17) 0.0682(8) Uani d . 1
H H24A -0.4303 0.7323 0.6585 0.102 Uiso calc R 1
H H24B -0.2502 0.6238 0.6467 0.102 Uiso calc R 1
H H24C -0.2641 0.7644 0.5766 0.102 Uiso calc R 1

loop_
_atom_site_aniso_label
_atom_site_aniso_U_11
_atom_site_aniso_U_22
_atom_site_aniso_U_33
_atom_site_aniso_U_12
_atom_site_aniso_U_13
_atom_site_aniso_U_23
N1 0.0603(13) 0.0371(11) 0.0499(13) -0.0028(10) -0.0052(10) -0.0161(10)
N2 0.0560(12) 0.0338(11) 0.0446(12) -0.0026(9) -0.0076(10) -0.0092(9)
O1 0.0862(13) 0.0365(10) 0.0610(12) -0.0063(9) -0.0068(9) -0.0074(9)
O2 0.165(2) 0.0414(12) 0.1011(17) -0.0157(13) -0.0128(14) -0.0193(12)
O3 0.0748(12) 0.0507(11) 0.0502(11) -0.0028(9) -0.0036(9) -0.0177(9)
C1 0.081(2) 0.0464(18) 0.075(2) -0.0048(15) -0.0074(16) -0.0234(17)
C2 0.0653(18) 0.0531(17) 0.0618(19) -0.0022(14) -0.0083(14) -0.0245(15)
C3 0.0405(14) 0.0507(16) 0.0528(17) -0.0006(11) -0.0065(11) -0.0175(13)
C4 0.0320(12) 0.0399(14) 0.0466(15) -0.0030(10) -0.0034(10) -0.0100(12)
C5 0.0422(14) 0.0326(14) 0.0523(16) -0.0033(10) -0.0024(11) -0.0073(12)
C6 0.0524(15) 0.0436(15) 0.0432(15) -0.0042(12) -0.0002(11) -0.0048(12)
C7 0.0431(14) 0.0452(15) 0.0445(15) -0.0029(11) -0.0003(11) -0.0139(13)
C8 0.0481(15) 0.0351(14) 0.0553(17) -0.0025(11) -0.0064(12) -0.0104(13)
C9 0.0421(14) 0.0457(15) 0.0487(16) -0.0044(11) -0.0071(11) -0.0050(12)
C10 0.0674(18) 0.0715(19) 0.0507(17) -0.0006(14) -0.0152(13) -0.0171(15)
C11 0.0693(18) 0.0498(16) 0.0639(18) -0.0109(13) 0.0012(13) -0.0216(14)
C12 0.0672(18) 0.0666(18) 0.0652(19) -0.0150(14) 0.0010(14) -0.0323(15)
C13 0.0631(17) 0.0554(16) 0.0574(17) -0.0084(13) -0.0036(13) -0.0260(14)
C14 0.0609(16) 0.0446(15) 0.0511(16) -0.0039(12) -0.0035(12) -0.0094(12)
C15 0.0606(16) 0.0345(14) 0.0550(16) -0.0026(12) -0.0058(12) -0.0098(12)
C16 0.0709(17) 0.0365(14) 0.0534(16) -0.0026(12) -0.0105(13) -0.0099(12)
C17 0.0738(18) 0.0402(14) 0.0590(17) -0.0067(13) -0.0042(14) -0.0178(13)
C18 0.0562(16) 0.0319(13) 0.0425(14) 0.0019(11) -0.0121(12) -0.0051(11)
C19 0.0628(17) 0.0367(14) 0.0466(15) -0.0068(12) -0.0096(13) -0.0028(12)
C20 0.0693(18) 0.0516(17) 0.0592(18) -0.0134(14) 0.0074(14) -0.0080(14)
C21 0.102(2) 0.0511(17) 0.0534(18) -0.0107(16) 0.0053(16) -0.0165(14)
C22 0.090(2) 0.0564(18) 0.0633(19) -0.0055(16) -0.0161(17) -0.0261(15)
C23 0.0589(16) 0.0523(16) 0.0627(18) -0.0008(13) -0.0149(13) -0.0228(14)
C24 0.0663(18) 0.074(2) 0.0662(19) -0.0215(15) -0.0122(14) -0.0111(15)

loop_
_atom_type_symbol
_atom_type_description
_atom_type_scat_dispersion_real
_atom_type_scat_dispersion_imag
_atom_type_scat_source
C C 0.0033 0.0016 'International Tables Vol C Tables 4.2.6.8 and 6.1.1.4'
H H 0.0000 0.0000 'International Tables Vol C Tables 4.2.6.8 and 6.1.1.4'
N N 0.0061 0.0033 'International Tables Vol C Tables 4.2.6.8 and 6.1.1.4'
O O 0.0106 0.0060 'International Tables Vol C Tables 4.2.6.8 and 6.1.1.4'

loop_
_geom_angle_atom_site_label_1
_geom_angle_atom_site_label_2
_geom_angle_atom_site_label_3
_geom_angle
_geom_angle_publ_flag
C13 N1 C17 110.66(18) ?
C13 N1 C14 110.74(19) ?
C17 N1 C14 109.03(18) ?
C18 N2 C15 116.73(18) ?
C18 N2 C16 114.81(18) ?
C15 N2 C16 109.42(18) ?
C5 O1 C1 121.3(2) ?
C7 O3 C11 118.09(19) ?
O2 C1 O1 115.7(3) ?
O2 C1 C2 127.5(3) ?
O1 C1 C2 116.8(2) ?
C3 C2 C1 123.3(2) ?
C3 C2 H2 118.3 ?
C1 C2 H2 118.3 ?
C2 C3 C4 119.0(2) yes
C2 C3 C10 121.0(2) yes
C4 C3 C10 120.0(2) yes
C5 C4 C9 116.5(2) ?
C5 C4 C3 118.2(2) ?
C9 C4 C3 125.3(2) ?
C6 C5 O1 116.1(2) ?
C6 C5 C4 122.6(2) ?
O1 C5 C4 121.3(2) ?
C5 C6 C7 119.0(2) ?
C5 C6 H6 120.5 ?
C7 C6 H6 120.5 ?
O3 C7 C6 114.5(2) ?
O3 C7 C8 125.1(2) ?
C6 C7 C8 120.5(2) ?
C9 C8 C7 119.1(2) ?
C9 C8 H8 120.5 ?
C7 C8 H8 120.5 ?
C8 C9 C4 122.4(2) ?
C8 C9 H9 118.8 ?
C4 C9 H9 118.8 ?
C3 C10 H10A 109.5 ?
C3 C10 H10B 109.5 ?
H10A C10 H10B 109.5 ?
C3 C10 H10C 109.5 ?
H10A C10 H10C 109.5 ?
H10B C10 H10C 109.5 ?
O3 C11 C12 107.5(2) ?
O3 C11 H11A 110.2 ?
C12 C11 H11A 110.2 ?
O3 C11 H11B 110.2 ?
C12 C11 H11B 110.2 ?
H11A C11 H11B 108.5 ?
C11 C12 C13 112.7(2) ?
C11 C12 H12A 109.1 ?
C13 C12 H12A 109.1 ?
C11 C12 H12B 109.1 ?
C13 C12 H12B 109.1 ?
H12A C12 H12B 107.8 ?
N1 C13 C12 114.24(19) ?
N1 C13 H13A 108.7 ?
C12 C13 H13A 108.7 ?
N1 C13 H13B 108.7 ?
C12 C13 H13B 108.7 ?
H13A C13 H13B 107.6 ?
N1 C14 C15 111.53(19) ?
N1 C14 H14A 109.3 ?
C15 C14 H14A 109.3 ?
N1 C14 H14B 109.3 ?
C15 C14 H14B 109.3 ?
H14A C14 H14B 108.0 ?
N2 C15 C14 109.99(19) ?
N2 C15 H15A 109.7 ?
C14 C15 H15A 109.7 ?
N2 C15 H15B 109.7 ?
C14 C15 H15B 109.7 ?
H15A C15 H15B 108.2 ?
N2 C16 C17 110.22(19) ?
N2 C16 H16A 109.6 ?
C17 C16 H16A 109.6 ?
N2 C16 H16B 109.6 ?
C17 C16 H16B 109.6 ?
H16A C16 H16B 108.1 ?
N1 C17 C16 111.52(19) ?
N1 C17 H17A 109.3 ?
C16 C17 H17A 109.3 ?
N1 C17 H17B 109.3 ?
C16 C17 H17B 109.3 ?
H17A C17 H17B 108.0 ?
C23 C18 C19 119.1(2) ?
C23 C18 N2 122.1(2) ?
C19 C18 N2 118.7(2) ?
C20 C19 C18 118.2(2) yes
C20 C19 C24 119.9(2) yes
C18 C19 C24 121.8(2) yes
C21 C20 C19 122.1(3) ?
C21 C20 H20 119.0 ?
C19 C20 H20 119.0 ?
C22 C21 C20 119.3(3) ?
C22 C21 H21 120.3 ?
C20 C21 H21 120.3 ?
C21 C22 C23 119.8(3) ?
C21 C22 H22 120.1 ?
C23 C22 H22 120.1 ?
C22 C23 C18 121.5(3) ?
C22 C23 H23 119.3 ?
C18 C23 H23 119.3 ?
C19 C24 H24A 109.5 ?
C19 C24 H24B 109.5 ?
H24A C24 H24B 109.5 ?
C19 C24 H24C 109.5 ?
H24A C24 H24C 109.5 ?
H24B C24 H24C 109.5 ?

loop_
_geom_bond_atom_site_label_1
_geom_bond_atom_site_label_2
_geom_bond_distance
_geom_bond_publ_flag
N1 C13 1.458(3) yes
N1 C17 1.455(3) ?
N1 C14 1.461(3) ?
N2 C18 1.426(3) yes
N2 C15 1.454(3) ?
N2 C16 1.466(3) ?
O1 C5 1.377(2) ?
O1 C1 1.384(3) ?
O2 C1 1.207(3) ?
O3 C7 1.367(3) ?
O3 C11 1.437(3) ?
C1 C2 1.428(4) ?
C2 C3 1.336(3) ?
C2 H2 0.9300 ?
C3 C4 1.440(3) ?
C3 C10 1.500(3) ?
C4 C5 1.391(3) ?
C4 C9 1.393(3) ?
C5 C6 1.375(3) ?
C6 C7 1.383(3) ?
C6 H6 0.9300 ?
C7 C8 1.385(3) ?
C8 C9 1.376(3) ?
C8 H8 0.9300 ?
C9 H9 0.9300 ?
C10 H10A 0.9600 ?
C10 H10B 0.9600 ?
C10 H10C 0.9600 ?
C11 C12 1.504(3) ?
C11 H11A 0.9700 ?
C11 H11B 0.9700 ?
C12 C13 1.511(3) ?
C12 H12A 0.9700 ?
C12 H12B 0.9700 ?
C13 H13A 0.9700 ?
C13 H13B 0.9700 ?
C14 C15 1.503(3) ?
C14 H14A 0.9700 ?
C14 H14B 0.9700 ?
C15 H15A 0.9700 ?
C15 H15B 0.9700 ?
C16 C17 1.507(3) ?
C16 H16A 0.9700 ?
C16 H16B 0.9700 ?
C17 H17A 0.9700 ?
C17 H17B 0.9700 ?
C18 C23 1.385(3) ?
C18 C19 1.395(3) ?
C19 C20 1.388(3) ?
C19 C24 1.507(3) ?
C20 C21 1.376(3) ?
C20 H20 0.9300 ?
C21 C22 1.365(4) ?
C21 H21 0.9300 ?
C22 C23 1.379(3) ?
C22 H22 0.9300 ?
C23 H23 0.9300 ?
C24 H24A 0.9600 ?
C24 H24B 0.9600 ?
C24 H24C 0.9600 ?

loop_
_geom_hbond_atom_site_label_D
_geom_hbond_atom_site_label_H
_geom_hbond_atom_site_label_A
_geom_hbond_site_symmetry_A
_geom_hbond_distance_DH
_geom_hbond_distance_HA
_geom_hbond_distance_DA
_geom_hbond_angle_DHA
C8 H8 O2 1_565 0.93 2.59 3.514(3) 173.5

loop_
_geom_torsion_atom_site_label_1
_geom_torsion_atom_site_label_2
_geom_torsion_atom_site_label_3
_geom_torsion_atom_site_label_4
_geom_torsion
_geom_torsion_publ_flag
C5 O1 C1 O2 -178.0(2) ?
C5 O1 C1 C2 2.1(3) ?
O2 C1 C2 C3 177.0(3) ?
O1 C1 C2 C3 -3.2(4) ?
C1 C2 C3 C4 1.7(4) ?
C1 C2 C3 C10 -178.4(2) ?
C2 C3 C4 C5 0.8(3) ?
C10 C3 C4 C5 -179.1(2) ?
C2 C3 C4 C9 -179.6(2) ?
C10 C3 C4 C9 0.5(3) ?
C1 O1 C5 C6 179.9(2) ?
C1 O1 C5 C4 0.2(3) ?
C9 C4 C5 C6 -1.1(3) ?
C3 C4 C5 C6 178.6(2) ?
C9 C4 C5 O1 178.58(19) ?
C3 C4 C5 O1 -1.8(3) ?
O1 C5 C6 C7 -177.81(19) ?
C4 C5 C6 C7 1.9(3) ?
C11 O3 C7 C6 -175.26(19) ?
C11 O3 C7 C8 5.1(3) ?
C5 C6 C7 O3 178.92(19) ?
C5 C6 C7 C8 -1.4(3) ?
O3 C7 C8 C9 179.9(2) ?
C6 C7 C8 C9 0.2(3) ?
C7 C8 C9 C4 0.6(3) ?
C5 C4 C9 C8 -0.2(3) ?
C3 C4 C9 C8 -179.8(2) ?
C7 O3 C11 C12 175.53(19) ?
O3 C11 C12 C13 -59.6(3) ?
C17 N1 C13 C12 -167.0(2) ?
C14 N1 C13 C12 71.9(3) ?
C11 C12 C13 N1 -173.2(2) ?
C13 N1 C14 C15 179.06(19) ?
C17 N1 C14 C15 57.1(3) ?
C18 N2 C15 C14 -168.76(18) ?
C16 N2 C15 C14 58.7(2) ?
N1 C14 C15 N2 -59.1(3) yes
C18 N2 C16 C17 168.2(2) ?
C15 N2 C16 C17 -58.3(2) ?
C13 N1 C17 C16 -178.50(19) ?
C14 N1 C17 C16 -56.5(3) ?
N2 C16 C17 N1 58.0(3) yes
C15 N2 C18 C23 -26.8(3) ?
C16 N2 C18 C23 103.3(3) ?
C15 N2 C18 C19 149.8(2) ?
C16 N2 C18 C19 -80.2(2) ?
C23 C18 C19 C20 0.0(3) ?
N2 C18 C19 C20 -176.6(2) ?
C23 C18 C19 C24 177.0(2) ?
N2 C18 C19 C24 0.3(3) ?
C18 C19 C20 C21 -1.0(4) ?
C24 C19 C20 C21 -178.0(2) ?
C19 C20 C21 C22 1.2(4) ?
C20 C21 C22 C23 -0.4(4) ?
C21 C22 C23 C18 -0.6(4) ?
C19 C18 C23 C22 0.7(3) ?
N2 C18 C23 C22 177.3(2) ?

loop_
_cod_related_entry_id
_cod_related_entry_database
_cod_related_entry_code
1 ChemSpider 1420665
